data_4064156
loop_
_publ_author_name
'Zink, Daniel M.'
'Grab, Tobias'
'Baumann, Thomas'
'Nieger, Martin'
'Barnes, Ericka C.'
'Klopper, Wim'
'Br\"ase, Stefan'

_publ_section_title
;
 Experimental and Theoretical Study of Novel Luminescent Di-, Tri-, and
 Tetranuclear Copper Triazole Complexes
;
_journal_issue 12
_journal_name_full Organometallics
_journal_page_first 3275
_journal_paper_doi 10.1021/om1011648
_journal_volume 30
_journal_year 2011
_chemical_formula_moiety 'C52 H40 Cu2 I2 N6 P2'
_chemical_formula_sum 'C52 H40 Cu2 I2 N6 P2'
_chemical_formula_weight 1191.72
_chemical_name_systematic
; 
 Bis[4-(diphenylphosphino)-1,5-diphenyl-1H-1,2,3-triazole)-3N]di-mu-
 iododicopper(I) 
;
_space_group_IT_number 2
_symmetry_cell_setting triclinic
_symmetry_space_group_name_Hall '-P 1'
_symmetry_space_group_name_H-M 'P -1'
_atom_sites_solution_hydrogens geom
_atom_sites_solution_primary Patterson
_atom_sites_solution_secondary difmap
_audit_creation_method SHELXL-97
_cell_angle_alpha 74.45(2)
_cell_angle_beta 89.19(2)
_cell_angle_gamma 65.38(2)
_cell_formula_units_Z 1
_cell_length_a 8.903(1)
_cell_length_b 9.894(2)
_cell_length_c 15.726(3)
_cell_measurement_reflns_used 42
_cell_measurement_temperature 123(2)
_cell_measurement_theta_max 25
_cell_measurement_theta_min 1
_cell_volume 1205.7(4)
_computing_cell_refinement 'EVALCCD (Duisenberg et al., 2003)'
_computing_data_collection 'Collect (Nonius, 1998)'
_computing_data_reduction 'EVALCCD (Duisenberg et al., 2003)'
_computing_molecular_graphics XP
_computing_publication_material 'SHELXL-97 (Sheldrick, 1997)'
_computing_structure_refinement 'SHELXL-97 (Sheldrick, 1997)'
_computing_structure_solution 'SHELXS-97 (Sheldrick, 1990)'
_diffrn_ambient_temperature 123(2)
_diffrn_measured_fraction_theta_full 0.989
_diffrn_measured_fraction_theta_max 0.989
_diffrn_measurement_device_type 'Bruker-Nonius KappaCCD'
_diffrn_measurement_method 'rotation in phi and omega, 2 deg.'
_diffrn_radiation_monochromator graphite
_diffrn_radiation_source 'fine-focus sealed tube'
_diffrn_radiation_type MoK\a
_diffrn_radiation_wavelength 0.71073
_diffrn_reflns_av_R_equivalents 0.0486
_diffrn_reflns_av_sigmaI/netI 0.0312
_diffrn_reflns_limit_h_max 11
_diffrn_reflns_limit_h_min -11
_diffrn_reflns_limit_k_max 12
_diffrn_reflns_limit_k_min -12
_diffrn_reflns_limit_l_max 20
_diffrn_reflns_limit_l_min -20
_diffrn_reflns_number 26882
_diffrn_reflns_theta_full 27.48
_diffrn_reflns_theta_max 27.48
_diffrn_reflns_theta_min 3.00
_exptl_absorpt_coefficient_mu 2.271
_exptl_absorpt_correction_T_max 0.6942
_exptl_absorpt_correction_T_min 0.4360
_exptl_absorpt_correction_type multi-scan
_exptl_absorpt_process_details 'SADABS (Sheldrick, 2008)'
_exptl_crystal_colour colourless
_exptl_crystal_density_diffrn 1.641
_exptl_crystal_density_meas ?
_exptl_crystal_density_method 'not measured'
_exptl_crystal_description plates
_exptl_crystal_F_000 588
_exptl_crystal_size_max 0.45
_exptl_crystal_size_mid 0.25
_exptl_crystal_size_min 0.15
_refine_diff_density_max 1.440
_refine_diff_density_min -1.236
_refine_diff_density_rms 0.108
_refine_ls_extinction_method none
_refine_ls_goodness_of_fit_ref 1.051
_refine_ls_hydrogen_treatment constr
_refine_ls_matrix_type full
_refine_ls_number_parameters 289
_refine_ls_number_reflns 5477
_refine_ls_number_restraints 0
_refine_ls_restrained_S_all 1.051
_refine_ls_R_factor_all 0.0360
_refine_ls_R_factor_gt 0.0323
_refine_ls_shift/su_max 0.001
_refine_ls_shift/su_mean 0.000
_refine_ls_structure_factor_coef Fsqd
_refine_ls_weighting_details 'calc w=1/[\s^2^(Fo^2^)+(0.0351P)^2^+3.4652P] where P=(Fo^2^+2Fc^2^)/3'
_refine_ls_weighting_scheme calc
_refine_ls_wR_factor_gt 0.0850
_refine_ls_wR_factor_ref 0.0882
_reflns_number_gt 5050
_reflns_number_total 5477
_reflns_threshold_expression >2sigma(I)
_cod_data_source_file om1011648_si_002.cif
_cod_data_source_block sb141_hy
_cod_depositor_comments
;
The following automatic conversions were performed:

'_exptl_crystal_density_meas' value 'none' was changed to '?' - the
value is perceived as not measured.

Automatic conversion script
Id: cif_fix_values 3008 2015-01-20 13:52:24Z robertas 
;
_cod_database_code 4064156

loop_
_symmetry_equiv_pos_as_xyz
'x, y, z'
'-x, -y, -z'

loop_
_atom_site_label
_atom_site_type_symbol
_atom_site_fract_x
_atom_site_fract_y
_atom_site_fract_z
_atom_site_U_iso_or_equiv
_atom_site_adp_type
_atom_site_occupancy
_atom_site_symmetry_multiplicity
_atom_site_calc_flag
_atom_site_refinement_flags
I1 I 0.55208(3) 0.70759(2) 0.469805(13) 0.02505(7) Uani 1 1 d .
Cu1 Cu 0.49658(4) 0.49986(4) 0.58270(2) 0.01800(9) Uani 1 1 d .
P1 P 0.41507(8) 0.52492(8) 0.71337(4) 0.01171(13) Uani 1 1 d .
N1 N 0.6900(3) 0.1197(3) 0.88355(15) 0.0126(4) Uani 1 1 d .
N2 N 0.5617(3) 0.1782(3) 0.93185(16) 0.0171(5) Uani 1 1 d .
N3 N 0.4587(3) 0.3157(3) 0.88259(16) 0.0172(5) Uani 1 1 d .
C4 C 0.5186(3) 0.3476(3) 0.80244(18) 0.0142(5) Uani 1 1 d .
C5 C 0.6674(3) 0.2225(3) 0.80206(18) 0.0124(5) Uani 1 1 d .
C6 C 0.1937(3) 0.5767(3) 0.71752(19) 0.0144(5) Uani 1 1 d .
C7 C 0.1140(3) 0.6104(3) 0.79135(19) 0.0173(5) Uani 1 1 d .
H7 H 0.1767 0.6014 0.8426 0.021 Uiso 1 1 calc R
C8 C -0.0559(4) 0.6567(3) 0.7902(2) 0.0219(6) Uani 1 1 d .
H8 H -0.1088 0.6768 0.8413 0.026 Uiso 1 1 calc R
C9 C -0.1484(4) 0.6737(4) 0.7154(2) 0.0250(7) Uani 1 1 d .
H9 H -0.2653 0.7077 0.7146 0.030 Uiso 1 1 calc R
C10 C -0.0717(4) 0.6414(4) 0.6411(2) 0.0253(6) Uani 1 1 d .
H10 H -0.1358 0.6527 0.5897 0.030 Uiso 1 1 calc R
C11 C 0.0999(4) 0.5925(3) 0.6421(2) 0.0196(6) Uani 1 1 d .
H11 H 0.1528 0.5699 0.5915 0.024 Uiso 1 1 calc R
C12 C 0.4393(3) 0.6706(3) 0.75516(19) 0.0158(5) Uani 1 1 d .
C13 C 0.3826(4) 0.8205(4) 0.6974(2) 0.0245(6) Uani 1 1 d .
H13 H 0.3368 0.8425 0.6384 0.029 Uiso 1 1 calc R
C14 C 0.3930(4) 0.9379(4) 0.7261(3) 0.0341(8) Uani 1 1 d .
H14 H 0.3525 1.0403 0.6870 0.041 Uiso 1 1 calc R
C15 C 0.4622(4) 0.9061(4) 0.8117(3) 0.0335(8) Uani 1 1 d .
H15 H 0.4696 0.9865 0.8310 0.040 Uiso 1 1 calc R
C16 C 0.5211(4) 0.7560(4) 0.8692(2) 0.0296(7) Uani 1 1 d .
H16 H 0.5693 0.7337 0.9277 0.036 Uiso 1 1 calc R
C17 C 0.5090(4) 0.6393(4) 0.8408(2) 0.0213(6) Uani 1 1 d .
H17 H 0.5487 0.5372 0.8802 0.026 Uiso 1 1 calc R
C18 C 0.8229(3) -0.0282(3) 0.92644(18) 0.0139(5) Uani 1 1 d .
C19 C 0.9867(3) -0.0584(3) 0.91141(19) 0.0170(5) Uani 1 1 d .
H19 H 1.0123 0.0172 0.8707 0.020 Uiso 1 1 calc R
C20 C 1.1121(4) -0.2019(4) 0.9574(2) 0.0219(6) Uani 1 1 d .
H20 H 1.2246 -0.2251 0.9475 0.026 Uiso 1 1 calc R
C21 C 1.0745(4) -0.3111(4) 1.0175(2) 0.0273(7) Uani 1 1 d .
H21 H 1.1612 -0.4087 1.0484 0.033 Uiso 1 1 calc R
C22 C 0.9103(4) -0.2786(4) 1.0328(2) 0.0274(7) Uani 1 1 d .
H22 H 0.8851 -0.3533 1.0746 0.033 Uiso 1 1 calc R
C23 C 0.7836(4) -0.1368(3) 0.98682(19) 0.0187(5) Uani 1 1 d .
H23 H 0.6712 -0.1141 0.9965 0.022 Uiso 1 1 calc R
C24 C 0.7767(3) 0.1935(3) 0.73168(17) 0.0128(5) Uani 1 1 d .
C25 C 0.8178(4) 0.0607(3) 0.70480(19) 0.0181(5) Uani 1 1 d .
H25 H 0.7764 -0.0127 0.7328 0.022 Uiso 1 1 calc R
C26 C 0.9185(4) 0.0346(3) 0.6375(2) 0.0226(6) Uani 1 1 d .
H26 H 0.9479 -0.0574 0.6202 0.027 Uiso 1 1 calc R
C27 C 0.9766(4) 0.1434(4) 0.5952(2) 0.0266(7) Uani 1 1 d .
H27 H 1.0449 0.1260 0.5487 0.032 Uiso 1 1 calc R
C28 C 0.9352(4) 0.2765(4) 0.6208(2) 0.0263(7) Uani 1 1 d .
H28 H 0.9752 0.3504 0.5918 0.032 Uiso 1 1 calc R
C29 C 0.8351(4) 0.3029(3) 0.6889(2) 0.0186(5) Uani 1 1 d .
H29 H 0.8064 0.3948 0.7062 0.022 Uiso 1 1 calc R

loop_
_atom_site_aniso_label
_atom_site_aniso_U_11
_atom_site_aniso_U_22
_atom_site_aniso_U_33
_atom_site_aniso_U_23
_atom_site_aniso_U_13
_atom_site_aniso_U_12
I1 0.03098(12) 0.02728(12) 0.02127(11) -0.00615(8) 0.00099(8) -0.01708(9)
Cu1 0.02076(18) 0.02180(18) 0.01395(17) -0.00709(13) 0.00526(13) -0.01042(15)
P1 0.0094(3) 0.0135(3) 0.0123(3) -0.0047(2) 0.0018(2) -0.0044(2)
N1 0.0087(10) 0.0160(11) 0.0141(11) -0.0053(9) 0.0034(8) -0.0056(9)
N2 0.0123(10) 0.0213(12) 0.0152(11) -0.0049(9) 0.0047(9) -0.0053(9)
N3 0.0130(10) 0.0192(12) 0.0164(11) -0.0041(9) 0.0042(9) -0.0049(9)
C4 0.0116(11) 0.0167(12) 0.0146(12) -0.0061(10) 0.0024(9) -0.0055(10)
C5 0.0111(11) 0.0148(12) 0.0138(12) -0.0058(10) 0.0021(9) -0.0068(10)
C6 0.0102(11) 0.0121(12) 0.0211(13) -0.0038(10) 0.0019(10) -0.0057(10)
C7 0.0147(12) 0.0142(12) 0.0199(14) -0.0032(10) 0.0027(10) -0.0042(10)
C8 0.0164(13) 0.0163(13) 0.0307(16) -0.0049(12) 0.0106(12) -0.0061(11)
C9 0.0117(12) 0.0189(14) 0.0447(19) -0.0062(13) 0.0059(12) -0.0086(11)
C10 0.0164(14) 0.0227(15) 0.0377(18) -0.0098(13) -0.0049(12) -0.0085(12)
C11 0.0166(13) 0.0201(14) 0.0232(15) -0.0089(11) 0.0006(11) -0.0072(11)
C12 0.0091(11) 0.0200(13) 0.0229(14) -0.0114(11) 0.0064(10) -0.0075(10)
C13 0.0196(14) 0.0179(14) 0.0354(17) -0.0075(13) -0.0035(12) -0.0074(12)
C14 0.0263(16) 0.0203(15) 0.058(2) -0.0152(16) 0.0033(16) -0.0099(13)
C15 0.0245(16) 0.0393(19) 0.057(2) -0.0345(18) 0.0146(15) -0.0205(15)
C16 0.0291(16) 0.049(2) 0.0323(18) -0.0274(16) 0.0150(14) -0.0284(16)
C17 0.0193(13) 0.0326(16) 0.0224(15) -0.0141(12) 0.0085(11) -0.0174(13)
C18 0.0117(12) 0.0163(12) 0.0144(12) -0.0050(10) 0.0002(9) -0.0064(10)
C19 0.0127(12) 0.0224(14) 0.0181(13) -0.0071(11) 0.0019(10) -0.0087(11)
C20 0.0129(12) 0.0259(15) 0.0257(15) -0.0107(12) -0.0010(11) -0.0051(11)
C21 0.0213(15) 0.0221(15) 0.0279(17) -0.0016(13) -0.0069(12) -0.0023(12)
C22 0.0272(16) 0.0226(15) 0.0259(16) 0.0036(12) -0.0017(13) -0.0108(13)
C23 0.0174(13) 0.0192(13) 0.0191(14) -0.0020(11) 0.0011(10) -0.0094(11)
C24 0.0110(11) 0.0125(12) 0.0123(12) -0.0032(9) 0.0019(9) -0.0028(10)
C25 0.0197(13) 0.0143(13) 0.0184(13) -0.0051(10) 0.0034(11) -0.0053(11)
C26 0.0248(14) 0.0173(13) 0.0201(14) -0.0092(11) 0.0047(11) -0.0015(12)
C27 0.0240(15) 0.0263(16) 0.0200(15) -0.0050(12) 0.0121(12) -0.0031(13)
C28 0.0270(15) 0.0242(15) 0.0261(16) -0.0034(12) 0.0124(13) -0.0122(13)
C29 0.0185(13) 0.0150(13) 0.0224(14) -0.0055(11) 0.0073(11) -0.0074(11)

loop_
_atom_type_symbol
_atom_type_description
_atom_type_scat_dispersion_real
_atom_type_scat_dispersion_imag
_atom_type_scat_source
C C 0.0033 0.0016 'International Tables Vol C Tables 4.2.6.8 and 6.1.1.4'
H H 0.0000 0.0000 'International Tables Vol C Tables 4.2.6.8 and 6.1.1.4'
N N 0.0061 0.0033 'International Tables Vol C Tables 4.2.6.8 and 6.1.1.4'
P P 0.1023 0.0942 'International Tables Vol C Tables 4.2.6.8 and 6.1.1.4'
Cu Cu 0.3201 1.2651 'International Tables Vol C Tables 4.2.6.8 and 6.1.1.4'
I I -0.4742 1.8119 'International Tables Vol C Tables 4.2.6.8 and 6.1.1.4'

loop_
_geom_angle_atom_site_label_1
_geom_angle_atom_site_label_2
_geom_angle_atom_site_label_3
_geom_angle
_geom_angle_site_symmetry_1
_geom_angle_site_symmetry_3
Cu1 I1 Cu1 60.73(2) . 2_666
P1 Cu1 I1 122.43(3) . .
P1 Cu1 I1 115.86(3) . 2_666
I1 Cu1 I1 119.273(19) . 2_666
P1 Cu1 Cu1 163.92(3) . 2_666
I1 Cu1 Cu1 60.59(2) . 2_666
I1 Cu1 Cu1 58.69(2) 2_666 2_666
C4 P1 C6 105.20(12) . .
C4 P1 C12 103.50(13) . .
C6 P1 C12 101.86(12) . .
C4 P1 Cu1 112.66(9) . .
C6 P1 Cu1 112.79(10) . .
C12 P1 Cu1 119.32(9) . .
C5 N1 N2 110.8(2) . .
C5 N1 C18 132.0(2) . .
N2 N1 C18 117.2(2) . .
N3 N2 N1 107.5(2) . .
N2 N3 C4 109.0(2) . .
N3 C4 C5 108.9(2) . .
N3 C4 P1 124.2(2) . .
C5 C4 P1 126.9(2) . .
N1 C5 C4 103.8(2) . .
N1 C5 C24 125.1(2) . .
C4 C5 C24 131.0(2) . .
C7 C6 C11 119.3(2) . .
C7 C6 P1 122.1(2) . .
C11 C6 P1 118.5(2) . .
C8 C7 C6 120.3(3) . .
C8 C7 H7 119.8 . .
C6 C7 H7 119.8 . .
C9 C8 C7 120.2(3) . .
C9 C8 H8 119.9 . .
C7 C8 H8 119.9 . .
C8 C9 C10 120.3(3) . .
C8 C9 H9 119.8 . .
C10 C9 H9 119.8 . .
C9 C10 C11 119.8(3) . .
C9 C10 H10 120.1 . .
C11 C10 H10 120.1 . .
C10 C11 C6 120.0(3) . .
C10 C11 H11 120.0 . .
C6 C11 H11 120.0 . .
C17 C12 C13 119.4(3) . .
C17 C12 P1 123.3(2) . .
C13 C12 P1 117.2(2) . .
C14 C13 C12 120.0(3) . .
C14 C13 H13 120.0 . .
C12 C13 H13 120.0 . .
C15 C14 C13 120.3(3) . .
C15 C14 H14 119.9 . .
C13 C14 H14 119.9 . .
C14 C15 C16 119.9(3) . .
C14 C15 H15 120.0 . .
C16 C15 H15 120.0 . .
C17 C16 C15 119.8(3) . .
C17 C16 H16 120.1 . .
C15 C16 H16 120.1 . .
C16 C17 C12 120.5(3) . .
C16 C17 H17 119.7 . .
C12 C17 H17 119.7 . .
C23 C18 C19 121.4(3) . .
C23 C18 N1 117.8(2) . .
C19 C18 N1 120.7(2) . .
C20 C19 C18 118.5(3) . .
C20 C19 H19 120.8 . .
C18 C19 H19 120.8 . .
C21 C20 C19 120.6(3) . .
C21 C20 H20 119.7 . .
C19 C20 H20 119.7 . .
C20 C21 C22 120.3(3) . .
C20 C21 H21 119.8 . .
C22 C21 H21 119.8 . .
C23 C22 C21 119.8(3) . .
C23 C22 H22 120.1 . .
C21 C22 H22 120.1 . .
C22 C23 C18 119.3(3) . .
C22 C23 H23 120.3 . .
C18 C23 H23 120.3 . .
C25 C24 C29 119.5(3) . .
C25 C24 C5 120.4(2) . .
C29 C24 C5 120.0(2) . .
C26 C25 C24 120.4(3) . .
C26 C25 H25 119.8 . .
C24 C25 H25 119.8 . .
C25 C26 C27 119.9(3) . .
C25 C26 H26 120.1 . .
C27 C26 H26 120.1 . .
C28 C27 C26 120.2(3) . .
C28 C27 H27 119.9 . .
C26 C27 H27 119.9 . .
C27 C28 C29 120.3(3) . .
C27 C28 H28 119.9 . .
C29 C28 H28 119.9 . .
C28 C29 C24 119.7(3) . .
C28 C29 H29 120.1 . .
C24 C29 H29 120.1 . .

loop_
_geom_bond_atom_site_label_1
_geom_bond_atom_site_label_2
_geom_bond_distance
_geom_bond_site_symmetry_2
I1 Cu1 2.5466(7) .
I1 Cu1 2.5965(6) 2_666
Cu1 P1 2.2118(9) .
Cu1 I1 2.5965(6) 2_666
Cu1 Cu1 2.6001(8) 2_666
P1 C4 1.806(3) .
P1 C6 1.823(3) .
P1 C12 1.824(3) .
N1 C5 1.362(3) .
N1 N2 1.370(3) .
N1 C18 1.431(3) .
N2 N3 1.307(3) .
N3 C4 1.372(4) .
C4 C5 1.387(4) .
C5 C24 1.470(4) .
C6 C7 1.396(4) .
C6 C11 1.396(4) .
C7 C8 1.385(4) .
C7 H7 0.9500 .
C8 C9 1.377(5) .
C8 H8 0.9500 .
C9 C10 1.390(5) .
C9 H9 0.9500 .
C10 C11 1.395(4) .
C10 H10 0.9500 .
C11 H11 0.9500 .
C12 C17 1.392(4) .
C12 C13 1.396(4) .
C13 C14 1.391(5) .
C13 H13 0.9500 .
C14 C15 1.386(6) .
C14 H14 0.9500 .
C15 C16 1.394(6) .
C15 H15 0.9500 .
C16 C17 1.387(4) .
C16 H16 0.9500 .
C17 H17 0.9500 .
C18 C23 1.391(4) .
C18 C19 1.392(4) .
C19 C20 1.391(4) .
C19 H19 0.9500 .
C20 C21 1.385(5) .
C20 H20 0.9500 .
C21 C22 1.392(5) .
C21 H21 0.9500 .
C22 C23 1.387(4) .
C22 H22 0.9500 .
C23 H23 0.9500 .
C24 C25 1.390(4) .
C24 C29 1.401(4) .
C25 C26 1.385(4) .
C25 H25 0.9500 .
C26 C27 1.393(5) .
C26 H26 0.9500 .
C27 C28 1.381(5) .
C27 H27 0.9500 .
C28 C29 1.392(4) .
C28 H28 0.9500 .
C29 H29 0.9500 .

loop_
_geom_hbond_atom_site_label_D
_geom_hbond_atom_site_label_H
_geom_hbond_atom_site_label_A
_geom_hbond_distance_DH
_geom_hbond_distance_HA
_geom_hbond_distance_DA
_geom_hbond_angle_DHA
_geom_hbond_site_symmetry_A
C23 H23 N2 0.95 2.57 3.451(4) 154.0 2_657
C10 H10 I1 0.95 3.15 4.048(3) 158.6 1_455
C11 H11 I1 0.95 3.27 4.061(3) 141.8 2_666

loop_
_geom_torsion_atom_site_label_1
_geom_torsion_atom_site_label_2
_geom_torsion_atom_site_label_3
_geom_torsion_atom_site_label_4
_geom_torsion
_geom_torsion_site_symmetry_1
_geom_torsion_site_symmetry_4
Cu1 I1 Cu1 P1 -161.56(4) 2_666 .
Cu1 I1 Cu1 I1 0.0 2_666 2_666
I1 Cu1 P1 C4 -138.09(9) . .
I1 Cu1 P1 C4 59.77(10) 2_666 .
Cu1 Cu1 P1 C4 125.97(13) 2_666 .
I1 Cu1 P1 C6 102.99(10) . .
I1 Cu1 P1 C6 -59.15(10) 2_666 .
Cu1 Cu1 P1 C6 7.05(15) 2_666 .
I1 Cu1 P1 C12 -16.45(11) . .
I1 Cu1 P1 C12 -178.59(10) 2_666 .
Cu1 Cu1 P1 C12 -112.39(14) 2_666 .
C5 N1 N2 N3 0.0(3) . .
C18 N1 N2 N3 177.0(2) . .
N1 N2 N3 C4 0.0(3) . .
N2 N3 C4 C5 0.0(3) . .
N2 N3 C4 P1 179.5(2) . .
C6 P1 C4 N3 -35.9(3) . .
C12 P1 C4 N3 70.6(3) . .
Cu1 P1 C4 N3 -159.1(2) . .
C6 P1 C4 C5 143.6(2) . .
C12 P1 C4 C5 -109.9(2) . .
Cu1 P1 C4 C5 20.3(3) . .
N2 N1 C5 C4 0.0(3) . .
C18 N1 C5 C4 -176.5(3) . .
N2 N1 C5 C24 -176.5(2) . .
C18 N1 C5 C24 7.1(4) . .
N3 C4 C5 N1 0.0(3) . .
P1 C4 C5 N1 -179.5(2) . .
N3 C4 C5 C24 176.2(3) . .
P1 C4 C5 C24 -3.3(4) . .
C4 P1 C6 C7 62.1(2) . .
C12 P1 C6 C7 -45.6(3) . .
Cu1 P1 C6 C7 -174.8(2) . .
C4 P1 C6 C11 -122.1(2) . .
C12 P1 C6 C11 130.2(2) . .
Cu1 P1 C6 C11 1.1(2) . .
C11 C6 C7 C8 1.0(4) . .
P1 C6 C7 C8 176.8(2) . .
C6 C7 C8 C9 -1.6(4) . .
C7 C8 C9 C10 1.4(4) . .
C8 C9 C10 C11 -0.4(5) . .
C9 C10 C11 C6 -0.3(5) . .
C7 C6 C11 C10 0.0(4) . .
P1 C6 C11 C10 -176.0(2) . .
C4 P1 C12 C17 -5.7(3) . .
C6 P1 C12 C17 103.3(2) . .
Cu1 P1 C12 C17 -131.8(2) . .
C4 P1 C12 C13 175.0(2) . .
C6 P1 C12 C13 -76.0(2) . .
Cu1 P1 C12 C13 48.9(2) . .
C17 C12 C13 C14 -1.3(4) . .
P1 C12 C13 C14 178.1(3) . .
C12 C13 C14 C15 1.1(5) . .
C13 C14 C15 C16 -0.2(5) . .
C14 C15 C16 C17 -0.4(5) . .
C15 C16 C17 C12 0.3(4) . .
C13 C12 C17 C16 0.6(4) . .
P1 C12 C17 C16 -178.7(2) . .
C5 N1 C18 C23 -149.6(3) . .
N2 N1 C18 C23 34.1(3) . .
C5 N1 C18 C19 33.7(4) . .
N2 N1 C18 C19 -142.6(3) . .
C23 C18 C19 C20 0.9(4) . .
N1 C18 C19 C20 177.5(3) . .
C18 C19 C20 C21 -0.8(4) . .
C19 C20 C21 C22 -0.1(5) . .
C20 C21 C22 C23 0.8(5) . .
C21 C22 C23 C18 -0.6(5) . .
C19 C18 C23 C22 -0.3(4) . .
N1 C18 C23 C22 -176.9(3) . .
N1 C5 C24 C25 52.0(4) . .
C4 C5 C24 C25 -123.5(3) . .
N1 C5 C24 C29 -130.5(3) . .
C4 C5 C24 C29 54.1(4) . .
C29 C24 C25 C26 1.4(4) . .
C5 C24 C25 C26 178.9(3) . .
C24 C25 C26 C27 -1.2(5) . .
C25 C26 C27 C28 0.6(5) . .
C26 C27 C28 C29 -0.1(5) . .
C27 C28 C29 C24 0.2(5) . .
C25 C24 C29 C28 -0.9(4) . .
C5 C24 C29 C28 -178.4(3) . .
